data_4515649
loop_
_publ_author_name
'Liu, Ruzhang'
'Ge, Hua'
'Chen, Kuanwei'
'Xue, Huaiguo'

_publ_section_title
;
 Selectivity in Olefin-Intervened Macrocyclic Ring-Closing Metathesis
;
_journal_issue 6
_journal_name_full 'ACS Catalysis'
_journal_page_first 5574
_journal_paper_doi 10.1021/acscatal.8b01084
_journal_volume 8
_journal_year 2018
_chemical_formula_moiety 'C30 H42 N2 O4 S2'
_chemical_formula_sum 'C30 H42 N2 O4 S2'
_chemical_formula_weight 558.77
_space_group_crystal_system orthorhombic
_space_group_IT_number 33
_space_group_name_Hall 'P 2c -2n'
_space_group_name_H-M_alt 'P n a 21'
_atom_sites_solution_hydrogens geom
_atom_sites_solution_primary direct
_audit_creation_date 2018-03-08
_audit_creation_method
;
Olex2 1.2-beta
(compiled 2017.03.28 svn.r3405 for OlexSys, GUI svn.r5361)
;
_cell_angle_alpha 90
_cell_angle_beta 90
_cell_angle_gamma 90
_cell_formula_units_Z 4
_cell_length_a 32.802(5)
_cell_length_b 8.4124(14)
_cell_length_c 10.9145(15)
_cell_measurement_reflns_used 3717
_cell_measurement_temperature 293(2)
_cell_measurement_theta_max 2.50
_cell_measurement_theta_min 27.01
_cell_volume 3011.8(8)
_computing_molecular_graphics 'Olex2 (Dolomanov et al., 2009)'
_computing_publication_material 'Olex2 (Dolomanov et al., 2009)'
_computing_structure_refinement 'ShelXL (Sheldrick, 2015)'
_computing_structure_solution 'ShelXS (Sheldrick, 2008)'
_diffrn_ambient_temperature 293(2)
_diffrn_measured_fraction_theta_full 0.997
_diffrn_measured_fraction_theta_max 0.997
_diffrn_measurement_device_type 'CCD area detector'
_diffrn_radiation_type MoK\a
_diffrn_radiation_wavelength 0.71073
_diffrn_reflns_av_R_equivalents 0.1127
_diffrn_reflns_av_unetI/netI 0.1336
_diffrn_reflns_Laue_measured_fraction_full 0.997
_diffrn_reflns_Laue_measured_fraction_max 0.997
_diffrn_reflns_limit_h_max 38
_diffrn_reflns_limit_h_min -38
_diffrn_reflns_limit_k_max 9
_diffrn_reflns_limit_k_min -9
_diffrn_reflns_limit_l_max 12
_diffrn_reflns_limit_l_min -12
_diffrn_reflns_number 21429
_diffrn_reflns_point_group_measured_fraction_full 0.965
_diffrn_reflns_point_group_measured_fraction_max 0.965
_diffrn_reflns_theta_full 24.711
_diffrn_reflns_theta_max 24.711
_diffrn_reflns_theta_min 1.242
_exptl_absorpt_coefficient_mu 0.213
_exptl_crystal_colour white
_exptl_crystal_density_diffrn 1.232
_exptl_crystal_description block
_exptl_crystal_F_000 1200
_exptl_crystal_size_max 0.28
_exptl_crystal_size_mid 0.26
_exptl_crystal_size_min 0.2
_refine_diff_density_max 0.374
_refine_diff_density_min -0.260
_refine_diff_density_rms 0.057
_refine_ls_abs_structure_details
;
 Flack x determined using 783 quotients [(I+)-(I-)]/[(I+)+(I-)]
 (Parsons, Flack and Wagner, Acta Cryst. B69 (2013) 249-259).
;
_refine_ls_abs_structure_Flack 0.50(8)
_refine_ls_extinction_method none
_refine_ls_goodness_of_fit_ref 0.996
_refine_ls_hydrogen_treatment constr
_refine_ls_matrix_type full
_refine_ls_number_parameters 345
_refine_ls_number_reflns 4960
_refine_ls_number_restraints 13
_refine_ls_restrained_S_all 1.000
_refine_ls_R_factor_all 0.2129
_refine_ls_R_factor_gt 0.0894
_refine_ls_shift/su_max 0.000
_refine_ls_shift/su_mean 0.000
_refine_ls_structure_factor_coef Fsqd
_refine_ls_weighting_details 'w=1/[\s^2^(Fo^2^)+(0.1170P)^2^] where P=(Fo^2^+2Fc^2^)/3'
_refine_ls_weighting_scheme calc
_refine_ls_wR_factor_gt 0.1912
_refine_ls_wR_factor_ref 0.2245
_reflns_Friedel_coverage 0.831
_reflns_Friedel_fraction_full 0.930
_reflns_Friedel_fraction_max 0.930
_reflns_number_gt 2357
_reflns_number_total 4960
_reflns_threshold_expression 'I > 2\s(I)'
_cod_data_source_file cs8b01084_si_002.cif
_cod_data_source_block ZZ-3
_cod_database_code 4515649
_shelx_shelxl_version_number 2014/7
_shelx_space_group_comment
;
The symmetry employed for this shelxl refinement is uniquely defined
by the following loop, which should always be used as a source of
symmetry information in preference to the above space-group names.
They are only intended as comments.
;
_shelx_estimated_absorpt_t_max 0.959
_shelx_estimated_absorpt_t_min 0.943
_olex2_refinement_description
;
1. Fixed Uiso
 At 1.2 times of:
  All C(H) groups, All C(H,H) groups
 At 1.5 times of:
  All C(H,H,H) groups
2. Uiso/Uaniso restraints and constraints
Uanis(C12) \\sim Ueq: with sigma of 0.02 and sigma for terminal atoms of 0.04
Uanis(C14) \\sim Ueq: with sigma of 0.04 and sigma for terminal atoms of 0.08
3.a Secondary CH2 refined with riding coordinates:
 C8(H8a,H8b), C9(H9a,H9b), C10(H10a,H10b), C13(H13a,H13b), C14(H14a,H14b),
 C15(H15a,H15b), C16(H16a,H16b), C17(H17a,H17b), C18(H18a,H18b), C21(H21a,H21b),
  C22(H22a,H22b), C23(H23a,H23b)
3.b Aromatic/amide H refined with riding coordinates:
 C1(H1), C2(H2), C5(H5), C6(H6), C11(H11), C12(H12), C19(H19), C20(H20),
 C25(H25), C26(H26), C29(H29), C30(H30)
3.c Idealised Me refined as rotating group:
 C4(H4a,H4b,H4c), C28(H28a,H28b,H28c)
;
_olex2_submission_special_instructions 'No special instructions were received'

loop_
_space_group_symop_operation_xyz
'x, y, z'
'-x, -y, z+1/2'
'-x+1/2, y+1/2, z+1/2'
'x+1/2, -y+1/2, z'

loop_
_atom_site_label
_atom_site_type_symbol
_atom_site_fract_x
_atom_site_fract_y
_atom_site_fract_z
_atom_site_U_iso_or_equiv
_atom_site_adp_type
_atom_site_occupancy
_atom_site_site_symmetry_order
_atom_site_calc_flag
_atom_site_refinement_flags_posn
_atom_site_refinement_flags_adp
C1 C -0.0688(3) 0.2666(11) 0.2840(10) 0.049(3) Uani 1 1 d . .
H1 H -0.0663 0.3361 0.2182 0.058 Uiso 1 1 calc R .
C2 C -0.1056(3) 0.2408(11) 0.3313(11) 0.053(3) Uani 1 1 d . .
H2 H -0.1281 0.2913 0.2967 0.064 Uiso 1 1 calc R .
C3 C -0.1114(3) 0.1402(12) 0.4311(9) 0.052(3) Uani 1 1 d . .
C4 C -0.1516(4) 0.1064(16) 0.4850(11) 0.102(4) Uani 1 1 d . .
H4A H -0.1725 0.1537 0.4353 0.153 Uiso 1 1 calc GR .
H4B H -0.1528 0.1498 0.5662 0.153 Uiso 1 1 calc GR .
H4C H -0.1557 -0.0065 0.4886 0.153 Uiso 1 1 calc GR .
C5 C -0.0773(4) 0.0650(12) 0.4781(10) 0.070(3) Uani 1 1 d . .
H5 H -0.0795 -0.0024 0.5453 0.084 Uiso 1 1 calc R .
C6 C -0.0393(3) 0.0918(14) 0.4234(11) 0.069(3) Uani 1 1 d . .
H6 H -0.0166 0.0379 0.4525 0.083 Uiso 1 1 calc R .
C7 C -0.0351(3) 0.1954(11) 0.3285(9) 0.052(3) Uani 1 1 d . .
C8 C 0.0164(3) 0.5277(17) 0.3539(14) 0.095(4) Uani 1 1 d . .
H8A H 0.0042 0.5492 0.2747 0.114 Uiso 1 1 calc R .
H8B H -0.0052 0.5294 0.4143 0.114 Uiso 1 1 calc R .
C9 C 0.0451(4) 0.6548(18) 0.3822(14) 0.108(5) Uani 1 1 d . .
H9A H 0.0559 0.6364 0.4636 0.130 Uiso 1 1 calc R .
H9B H 0.0301 0.7543 0.3845 0.130 Uiso 1 1 calc R .
C10 C 0.0796(4) 0.6731(15) 0.2968(11) 0.088(4) Uani 1 1 d . .
H10A H 0.0953 0.5754 0.2939 0.106 Uiso 1 1 calc R .
H10B H 0.0695 0.6951 0.2150 0.106 Uiso 1 1 calc R .
C11 C 0.1048(6) 0.800(2) 0.3368(15) 0.124(6) Uani 1 1 d . .
H11 H 0.0924 0.8969 0.3544 0.149 Uiso 1 1 calc R .
C12 C 0.1444(6) 0.7900(18) 0.3507(17) 0.135(6) Uani 1 1 d . U
H12 H 0.1570 0.8840 0.3745 0.162 Uiso 1 1 calc R .
C13 C 0.1737(6) 0.646(2) 0.3336(14) 0.137(6) Uani 1 1 d . .
H13A H 0.1870 0.6571 0.2548 0.164 Uiso 1 1 calc R .
H13B H 0.1572 0.5500 0.3298 0.164 Uiso 1 1 calc R .
C14 C 0.2124(5) 0.616(2) 0.447(2) 0.162(8) Uani 1 1 d . U
H14A H 0.2265 0.5156 0.4361 0.195 Uiso 1 1 calc R .
H14B H 0.2320 0.7021 0.4484 0.195 Uiso 1 1 calc R .
C15 C 0.1890(6) 0.615(2) 0.5491(16) 0.147(7) Uani 1 1 d . .
H15A H 0.1664 0.5411 0.5416 0.176 Uiso 1 1 calc R .
H15B H 0.1786 0.7200 0.5679 0.176 Uiso 1 1 calc R .
C16 C 0.2395(3) 0.3972(17) 0.6423(13) 0.098(4) Uani 1 1 d . .
H16A H 0.2542 0.3769 0.7177 0.118 Uiso 1 1 calc R .
H16B H 0.2590 0.3947 0.5755 0.118 Uiso 1 1 calc R .
C17 C 0.2082(5) 0.2648(15) 0.6231(16) 0.119(5) Uani 1 1 d . .
H17A H 0.1962 0.2779 0.5425 0.143 Uiso 1 1 calc R .
H17B H 0.2225 0.1638 0.6233 0.143 Uiso 1 1 calc R .
C18 C 0.1737(4) 0.2557(15) 0.7169(14) 0.101(4) Uani 1 1 d . .
H18A H 0.1847 0.2294 0.7969 0.121 Uiso 1 1 calc R .
H18B H 0.1602 0.3579 0.7228 0.121 Uiso 1 1 calc R .
C19 C 0.1435(5) 0.1298(18) 0.6776(15) 0.117(5) Uani 1 1 d . .
H19 H 0.1542 0.0297 0.6615 0.141 Uiso 1 1 calc R .
C20 C 0.1044(6) 0.144(2) 0.6635(16) 0.132(6) Uani 1 1 d . .
H20 H 0.0908 0.0491 0.6488 0.158 Uiso 1 1 calc R .
C21 C 0.0802(5) 0.273(2) 0.6666(13) 0.130(6) Uani 1 1 d . .
H21A H 0.0975 0.3648 0.6549 0.156 Uiso 1 1 calc R .
H21B H 0.0692 0.2798 0.7488 0.156 Uiso 1 1 calc R .
C22 C 0.0424(4) 0.290(2) 0.5727(12) 0.136(7) Uani 1 1 d . .
H22A H 0.0260 0.1938 0.5736 0.163 Uiso 1 1 calc R .
H22B H 0.0253 0.3788 0.5959 0.163 Uiso 1 1 calc R .
C23 C 0.0576(6) 0.3123(19) 0.4651(19) 0.148(7) Uani 1 1 d . .
H23A H 0.0708 0.2130 0.4430 0.178 Uiso 1 1 calc R .
H23B H 0.0793 0.3892 0.4760 0.178 Uiso 1 1 calc R .
C24 C 0.2863(3) 0.7500(13) 0.6827(12) 0.068(3) Uani 1 1 d . .
C25 C 0.2869(4) 0.8627(13) 0.5852(11) 0.072(3) Uani 1 1 d . .
H25 H 0.2627 0.9041 0.5541 0.086 Uiso 1 1 calc R .
C26 C 0.3235(4) 0.9087(13) 0.5383(10) 0.063(3) Uani 1 1 d . .
H26 H 0.3237 0.9823 0.4747 0.076 Uiso 1 1 calc R .
C27 C 0.3604(4) 0.8516(12) 0.5805(11) 0.064(3) Uani 1 1 d . .
C28 C 0.4017(3) 0.8943(15) 0.5195(11) 0.085(4) Uani 1 1 d . .
H28A H 0.4230 0.8911 0.5799 0.127 Uiso 1 1 calc GR .
H28B H 0.4002 0.9992 0.4851 0.127 Uiso 1 1 calc GR .
H28C H 0.4076 0.8191 0.4558 0.127 Uiso 1 1 calc GR .
C29 C 0.3595(3) 0.7448(13) 0.6757(11) 0.063(3) Uani 1 1 d . .
H29 H 0.3838 0.7019 0.7046 0.076 Uiso 1 1 calc R .
C30 C 0.3231(3) 0.6999(11) 0.7293(10) 0.056(3) Uani 1 1 d . .
H30 H 0.3235 0.6347 0.7981 0.067 Uiso 1 1 calc R .
N1 N 0.0345(2) 0.3652(11) 0.3514(8) 0.069(3) Uani 1 1 d . .
N2 N 0.2213(3) 0.5567(11) 0.6487(9) 0.073(3) Uani 1 1 d . .
O1 O 0.0064(2) 0.3044(12) 0.1512(8) 0.100(3) Uani 1 1 d . .
O2 O 0.0374(2) 0.0900(9) 0.2744(9) 0.101(3) Uani 1 1 d . .
O3 O 0.2118(2) 0.8220(11) 0.7310(11) 0.116(3) Uani 1 1 d . .
O4 O 0.2476(2) 0.6162(13) 0.8499(8) 0.119(3) Uani 1 1 d . .
S1 S 0.01288(7) 0.2326(4) 0.2660(3) 0.0678(9) Uani 1 1 d . .
S2 S 0.23859(9) 0.6904(4) 0.7374(3) 0.0766(10) Uani 1 1 d . .

loop_
_atom_site_aniso_label
_atom_site_aniso_U_11
_atom_site_aniso_U_22
_atom_site_aniso_U_33
_atom_site_aniso_U_23
_atom_site_aniso_U_13
_atom_site_aniso_U_12
C1 0.046(6) 0.052(6) 0.047(7) 0.006(5) -0.002(6) 0.010(5)
C2 0.065(7) 0.036(6) 0.059(8) 0.003(5) 0.006(6) 0.010(5)
C3 0.057(7) 0.051(8) 0.050(7) -0.008(6) 0.000(5) -0.011(6)
C4 0.107(10) 0.126(12) 0.074(9) 0.013(8) -0.009(8) -0.002(9)
C5 0.086(8) 0.048(7) 0.076(8) 0.027(6) -0.011(7) -0.004(6)
C6 0.042(6) 0.089(9) 0.075(8) 0.008(7) -0.014(6) 0.003(6)
C7 0.081(8) 0.053(7) 0.024(6) 0.006(5) -0.001(5) -0.005(6)
C8 0.062(7) 0.098(11) 0.124(11) -0.017(9) 0.000(8) 0.017(8)
C9 0.079(9) 0.111(12) 0.134(14) -0.005(10) 0.018(10) 0.014(9)
C10 0.109(10) 0.093(10) 0.063(9) -0.002(7) -0.010(8) -0.027(7)
C11 0.171(16) 0.100(13) 0.102(12) 0.011(10) -0.043(13) -0.007(13)
C12 0.226(18) 0.051(9) 0.128(13) 0.022(9) -0.007(14) -0.034(12)
C13 0.182(16) 0.159(16) 0.069(10) 0.009(11) -0.008(11) -0.038(14)
C14 0.129(13) 0.122(14) 0.23(2) -0.018(14) 0.081(16) -0.066(11)
C15 0.174(17) 0.161(17) 0.105(13) 0.011(12) 0.028(14) -0.056(13)
C16 0.070(8) 0.114(12) 0.110(10) 0.006(9) -0.014(7) 0.021(9)
C17 0.142(13) 0.064(10) 0.151(16) -0.032(9) -0.006(12) 0.001(10)
C18 0.123(11) 0.088(10) 0.092(11) 0.018(8) 0.002(9) -0.028(9)
C19 0.131(12) 0.086(11) 0.134(13) 0.041(10) 0.036(11) -0.006(11)
C20 0.131(15) 0.129(15) 0.136(15) 0.018(12) 0.022(13) 0.013(13)
C21 0.138(13) 0.201(19) 0.051(9) -0.013(10) -0.032(8) 0.030(13)
C22 0.084(9) 0.28(2) 0.042(9) 0.007(11) 0.012(7) -0.003(11)
C23 0.223(19) 0.098(12) 0.123(16) 0.004(12) -0.062(16) -0.050(13)
C24 0.077(8) 0.058(8) 0.067(9) -0.008(6) 0.003(7) -0.003(6)
C25 0.081(9) 0.070(9) 0.063(8) -0.018(7) -0.014(7) 0.021(7)
C26 0.074(8) 0.067(8) 0.049(7) 0.015(6) -0.012(6) -0.002(7)
C27 0.101(10) 0.040(7) 0.052(8) 0.010(6) -0.001(7) -0.019(6)
C28 0.066(7) 0.112(11) 0.077(8) 0.004(7) 0.005(7) -0.017(7)
C29 0.039(6) 0.078(8) 0.072(9) -0.004(7) -0.010(6) 0.012(6)
C30 0.069(7) 0.046(6) 0.052(7) 0.006(5) -0.017(7) 0.018(6)
N1 0.064(5) 0.086(7) 0.055(6) 0.005(5) 0.001(5) 0.002(5)
N2 0.062(5) 0.071(7) 0.086(7) 0.012(5) -0.022(5) -0.001(6)
O1 0.073(5) 0.170(8) 0.057(6) 0.023(6) 0.013(4) -0.014(5)
O2 0.087(5) 0.097(6) 0.120(7) -0.029(6) -0.001(5) 0.026(5)
O3 0.053(4) 0.128(7) 0.166(10) -0.023(7) 0.032(6) 0.018(5)
O4 0.090(6) 0.190(10) 0.077(7) 0.014(7) 0.001(5) -0.045(6)
S1 0.0543(16) 0.092(2) 0.057(2) -0.006(2) -0.0021(19) 0.0053(15)
S2 0.0666(18) 0.095(2) 0.068(3) -0.0074(19) 0.0069(18) -0.0010(19)

loop_
_atom_type_symbol
_atom_type_description
_atom_type_scat_dispersion_real
_atom_type_scat_dispersion_imag
_atom_type_scat_source
C C 0.0033 0.0016 'International Tables Vol C Tables 4.2.6.8 and 6.1.1.4'
H H 0.0000 0.0000 'International Tables Vol C Tables 4.2.6.8 and 6.1.1.4'
N N 0.0061 0.0033 'International Tables Vol C Tables 4.2.6.8 and 6.1.1.4'
O O 0.0106 0.0060 'International Tables Vol C Tables 4.2.6.8 and 6.1.1.4'
S S 0.1246 0.1234 'International Tables Vol C Tables 4.2.6.8 and 6.1.1.4'

loop_
_geom_angle_atom_site_label_1
_geom_angle_atom_site_label_2
_geom_angle_atom_site_label_3
_geom_angle
C2 C1 H1 118.9
C2 C1 C7 122.1(10)
C7 C1 H1 118.9
C1 C2 H2 119.1
C1 C2 C3 121.8(10)
C3 C2 H2 119.1
C2 C3 C4 123.6(10)
C5 C3 C2 117.1(9)
C5 C3 C4 119.2(10)
C3 C4 H4A 109.5
C3 C4 H4B 109.5
C3 C4 H4C 109.5
H4A C4 H4B 109.5
H4A C4 H4C 109.5
H4B C4 H4C 109.5
C3 C5 H5 120.4
C3 C5 C6 119.2(10)
C6 C5 H5 120.4
C5 C6 H6 119.4
C7 C6 C5 121.3(9)
C7 C6 H6 119.4
C1 C7 C6 118.3(9)
C1 C7 S1 121.3(8)
C6 C7 S1 120.3(8)
H8A C8 H8B 107.5
C9 C8 H8A 108.5
C9 C8 H8B 108.5
C9 C8 N1 114.9(9)
N1 C8 H8A 108.5
N1 C8 H8B 108.5
C8 C9 H9A 108.3
C8 C9 H9B 108.3
C8 C9 C10 116.0(12)
H9A C9 H9B 107.4
C10 C9 H9A 108.3
C10 C9 H9B 108.3
C9 C10 H10A 109.8
C9 C10 H10B 109.8
H10A C10 H10B 108.2
C11 C10 C9 109.4(13)
C11 C10 H10A 109.8
C11 C10 H10B 109.8
C10 C11 H11 117.8
C12 C11 C10 124.3(17)
C12 C11 H11 117.8
C11 C12 H12 114.8
C11 C12 C13 130.4(17)
C13 C12 H12 114.8
C12 C13 H13A 107.9
C12 C13 H13B 107.9
C12 C13 C14 117.5(15)
H13A C13 H13B 107.2
C14 C13 H13A 107.9
C14 C13 H13B 107.9
C13 C14 H14A 111.8
C13 C14 H14B 111.8
H14A C14 H14B 109.6
C15 C14 C13 99.7(13)
C15 C14 H14A 111.8
C15 C14 H14B 111.8
C14 C15 H15A 111.6
C14 C15 H15B 111.6
C14 C15 N2 100.7(16)
H15A C15 H15B 109.4
N2 C15 H15A 111.6
N2 C15 H15B 111.6
H16A C16 H16B 107.7
C17 C16 H16A 108.8
C17 C16 H16B 108.8
N2 C16 H16A 108.8
N2 C16 H16B 108.8
N2 C16 C17 113.6(9)
C16 C17 H17A 108.2
C16 C17 H17B 108.2
H17A C17 H17B 107.4
C18 C17 C16 116.2(12)
C18 C17 H17A 108.2
C18 C17 H17B 108.2
C17 C18 H18A 109.8
C17 C18 H18B 109.8
H18A C18 H18B 108.3
C19 C18 C17 109.3(13)
C19 C18 H18A 109.8
C19 C18 H18B 109.8
C18 C19 H19 116.0
C20 C19 C18 128.0(16)
C20 C19 H19 116.0
C19 C20 H20 114.4
C19 C20 C21 131.1(19)
C21 C20 H20 114.4
C20 C21 H21A 107.2
C20 C21 H21B 107.2
C20 C21 C22 120.7(16)
H21A C21 H21B 106.8
C22 C21 H21A 107.2
C22 C21 H21B 107.2
C21 C22 H22A 110.3
C21 C22 H22B 110.3
H22A C22 H22B 108.6
C23 C22 C21 107.1(13)
C23 C22 H22A 110.3
C23 C22 H22B 110.3
C22 C23 H23A 105.7
C22 C23 H23B 105.7
C22 C23 N1 126.4(17)
H23A C23 H23B 106.2
N1 C23 H23A 105.7
N1 C23 H23B 105.7
C25 C24 S2 117.2(9)
C30 C24 C25 117.9(10)
C30 C24 S2 124.8(10)
C24 C25 H25 120.7
C26 C25 C24 118.7(10)
C26 C25 H25 120.7
C25 C26 H26 118.3
C25 C26 C27 123.3(11)
C27 C26 H26 118.3
C26 C27 C28 122.8(11)
C29 C27 C26 117.4(10)
C29 C27 C28 119.6(11)
C27 C28 H28A 109.5
C27 C28 H28B 109.5
C27 C28 H28C 109.5
H28A C28 H28B 109.5
H28A C28 H28C 109.5
H28B C28 H28C 109.5
C27 C29 H29 119.4
C27 C29 C30 121.1(9)
C30 C29 H29 119.4
C24 C30 C29 121.2(10)
C24 C30 H30 119.4
C29 C30 H30 119.4
C8 N1 C23 116.8(10)
C8 N1 S1 117.9(8)
C23 N1 S1 119.1(8)
C16 N2 C15 121.1(11)
C16 N2 S2 122.1(8)
S2 N2 C15 115.8(9)
N1 S1 C7 107.1(5)
O1 S1 C7 106.8(5)
O1 S1 N1 106.5(5)
O1 S1 O2 119.7(6)
O2 S1 C7 109.1(5)
O2 S1 N1 107.0(5)
N2 S2 C24 108.3(6)
O3 S2 C24 108.4(5)
O3 S2 N2 107.5(6)
O4 S2 C24 103.7(6)
O4 S2 N2 107.0(6)
O4 S2 O3 121.3(7)

loop_
_geom_bond_atom_site_label_1
_geom_bond_atom_site_label_2
_geom_bond_distance
C1 H1 0.9300
C1 C2 1.330(12)
C1 C7 1.348(12)
C2 H2 0.9300
C2 C3 1.393(14)
C3 C4 1.470(14)
C3 C5 1.385(13)
C4 H4A 0.9600
C4 H4B 0.9600
C4 H4C 0.9600
C5 H5 0.9300
C5 C6 1.399(14)
C6 H6 0.9300
C6 C7 1.361(14)
C7 S1 1.744(11)
C8 H8A 0.9700
C8 H8B 0.9700
C8 C9 1.456(16)
C8 N1 1.490(14)
C9 H9A 0.9700
C9 H9B 0.9700
C9 C10 1.475(16)
C10 H10A 0.9700
C10 H10B 0.9700
C10 C11 1.420(18)
C11 H11 0.9300
C11 C12 1.31(2)
C12 H12 0.9300
C12 C13 1.56(2)
C13 H13A 0.9700
C13 H13B 0.9700
C13 C14 1.79(3)
C14 H14A 0.9700
C14 H14B 0.9700
C14 C15 1.35(2)
C15 H15A 0.9700
C15 H15B 0.9700
C15 N2 1.595(19)
C16 H16A 0.9700
C16 H16B 0.9700
C16 C17 1.529(17)
C16 N2 1.470(14)
C17 H17A 0.9700
C17 H17B 0.9700
C17 C18 1.528(19)
C18 H18A 0.9700
C18 H18B 0.9700
C18 C19 1.513(19)
C19 H19 0.9300
C19 C20 1.30(2)
C20 H20 0.9300
C20 C21 1.34(2)
C21 H21A 0.9700
C21 H21B 0.9700
C21 C22 1.615(19)
C22 H22A 0.9700
C22 H22B 0.9700
C22 C23 1.29(2)
C23 H23A 0.9700
C23 H23B 0.9700
C23 N1 1.521(18)
C24 C25 1.425(16)
C24 C30 1.376(13)
C24 S2 1.749(11)
C25 H25 0.9300
C25 C26 1.362(14)
C26 H26 0.9300
C26 C27 1.382(14)
C27 C28 1.552(15)
C27 C29 1.374(15)
C28 H28A 0.9600
C28 H28B 0.9600
C28 H28C 0.9600
C29 H29 0.9300
C29 C30 1.382(13)
C30 H30 0.9300
N1 S1 1.617(10)
N2 S2 1.589(10)
O1 S1 1.407(9)
O2 S1 1.446(7)
O3 S2 1.416(8)
O4 S2 1.409(9)
